data_4126039
loop_
_publ_author_name
'Zhao, Xian-He'
'Zhang, Qing'
'Du, Ji-Yuan'
'Lu, Xin-Yun'
'Cao, Ye-Xing'
'Deng, Yu-Hua'
'Fan, Chun-An'

_publ_section_title
;
 Total Synthesis of (+-)-Lycojaponicumin D and Lycodoline-Type Lycopodium
 Alkaloids.
;
_journal_issue 20
_journal_name_full 'Journal of the American Chemical Society'
_journal_page_first 7095
_journal_page_last 7103
_journal_paper_doi 10.1021/jacs.7b03280
_journal_volume 139
_journal_year 2017
_chemical_formula_moiety 'C16 H25 N O2'
_chemical_formula_sum 'C16 H25 N O2'
_chemical_formula_weight 263.37
_chemical_name_systematic
;
 ? 
;
_space_group_crystal_system monoclinic
_space_group_IT_number 14
_space_group_name_Hall '-P 2yn'
_space_group_name_H-M_alt 'P 1 21/n 1'
_symmetry_space_group_name_Hall '-P 2yn'
_symmetry_space_group_name_H-M 'P 1 21/n 1'
_atom_sites_solution_hydrogens geom
_atom_sites_solution_primary direct
_atom_sites_solution_secondary difmap
_audit_creation_date 2017-03-20
_audit_creation_method
;
Olex2 1.2
(compiled 2014.09.19 svn.r3010 for OlexSys, GUI svn.r4874)
;
_cell_angle_alpha 90.00
_cell_angle_beta 107.414(10)
_cell_angle_gamma 90.00
_cell_formula_units_Z 4
_cell_length_a 10.8530(9)
_cell_length_b 7.9767(5)
_cell_length_c 16.4717(16)
_cell_measurement_reflns_used 636
_cell_measurement_temperature 293(2)
_cell_measurement_theta_max 22.9850
_cell_measurement_theta_min 3.6350
_cell_volume 1360.6(2)
_computing_cell_refinement
;
CrysAlisPro, Agilent Technologies,
Version 1.171.36.32 (release 02-08-2013 CrysAlis171 .NET)
(compiled Aug  2 2013,16:46:58)
;
_computing_data_collection
;
CrysAlisPro, Agilent Technologies,
Version 1.171.36.32 (release 02-08-2013 CrysAlis171 .NET)
(compiled Aug  2 2013,16:46:58)
;
_computing_data_reduction
;
CrysAlisPro, Agilent Technologies,
Version 1.171.36.32 (release 02-08-2013 CrysAlis171 .NET)
(compiled Aug  2 2013,16:46:58)
;
_computing_molecular_graphics 'Olex2 (Dolomanov et al., 2009)'
_computing_publication_material 'Olex2 (Dolomanov et al., 2009)'
_computing_structure_refinement 'ShelXL (Sheldrick, 2015)'
_computing_structure_solution 'ShelXS (Sheldrick, 2008)'
_diffrn_ambient_temperature 293(2)
_diffrn_detector_area_resol_mean 16.0733
_diffrn_measured_fraction_theta_full 0.997
_diffrn_measured_fraction_theta_max 0.997
_diffrn_measurement_details
;
#__ type_ start__ end____ width___ exp.time_
  1 omega  -46.00   12.00   2.0000    6.0000
omega____ theta____ kappa____ phi______ frames
    -       22.7867  -57.0000 -150.0000 29

#__ type_ start__ end____ width___ exp.time_
  2 omega  -33.00   27.00   2.0000    6.0000
omega____ theta____ kappa____ phi______ frames
    -       22.7867  -57.0000   60.0000 30

#__ type_ start__ end____ width___ exp.time_
  3 omega   40.00   70.00   2.0000    6.0000
omega____ theta____ kappa____ phi______ frames
    -       22.7867  178.0000 -120.0000 15

#__ type_ start__ end____ width___ exp.time_
  4 omega   14.00   92.00   2.0000    6.0000
omega____ theta____ kappa____ phi______ frames
    -       22.7867   57.0000    0.0000 39
;
_diffrn_measurement_device_type 'SuperNova, Dual, Cu at zero, Eos'
_diffrn_measurement_method '\w scans'
_diffrn_orient_matrix_UB_11 -0.0039486000
_diffrn_orient_matrix_UB_12 0.0392932000
_diffrn_orient_matrix_UB_13 0.0377719000
_diffrn_orient_matrix_UB_21 0.0683568000
_diffrn_orient_matrix_UB_22 0.0017932000
_diffrn_orient_matrix_UB_23 0.0157864000
_diffrn_orient_matrix_UB_31 0.0003734000
_diffrn_orient_matrix_UB_32 0.0797549000
_diffrn_orient_matrix_UB_33 -0.0190007000
_diffrn_radiation_monochromator mirror
_diffrn_radiation_type MoK\a
_diffrn_radiation_wavelength 0.71073
_diffrn_reflns_av_R_equivalents 0.0528
_diffrn_reflns_av_unetI/netI 0.1029
_diffrn_reflns_limit_h_max 13
_diffrn_reflns_limit_h_min -9
_diffrn_reflns_limit_k_max 8
_diffrn_reflns_limit_k_min -9
_diffrn_reflns_limit_l_max 10
_diffrn_reflns_limit_l_min -20
_diffrn_reflns_number 4803
_diffrn_reflns_theta_full 25.50
_diffrn_reflns_theta_max 26.02
_diffrn_reflns_theta_min 3.64
_diffrn_source 'SuperNova (Mo) X-ray Source'
_exptl_absorpt_coefficient_mu 0.084
_exptl_absorpt_correction_T_max 1.00000
_exptl_absorpt_correction_T_min 0.57452
_exptl_absorpt_correction_type multi-scan
_exptl_absorpt_process_details
;
CrysAlisPro, Agilent Technologies,
Version 1.171.36.32 (release 02-08-2013 CrysAlis171 .NET)
(compiled Aug  2 2013,16:46:58)
Empirical absorption correction using spherical harmonics,
 implemented in SCALE3 ABSPACK scaling algorithm.
;
_exptl_crystal_colour 'clear dark yellow'
_exptl_crystal_colour_lustre clear
_exptl_crystal_colour_modifier dark
_exptl_crystal_colour_primary yellow
_exptl_crystal_density_diffrn 1.286
_exptl_crystal_density_method 'not measured'
_exptl_crystal_description block
_exptl_crystal_F_000 576
_exptl_crystal_size_max 0.25
_exptl_crystal_size_mid 0.22
_exptl_crystal_size_min 0.17
_refine_diff_density_max 0.179
_refine_diff_density_min -0.178
_refine_diff_density_rms 0.050
_refine_ls_extinction_method none
_refine_ls_goodness_of_fit_ref 1.052
_refine_ls_hydrogen_treatment constr
_refine_ls_matrix_type full
_refine_ls_number_parameters 174
_refine_ls_number_reflns 2675
_refine_ls_number_restraints 0
_refine_ls_restrained_S_all 1.052
_refine_ls_R_factor_all 0.1407
_refine_ls_R_factor_gt 0.0682
_refine_ls_shift/su_max 0.000
_refine_ls_shift/su_mean 0.000
_refine_ls_structure_factor_coef Fsqd
_refine_ls_weighting_details 'calc w=1/[\s^2^(Fo^2^)+(0.0638P)^2^+0.0481P] where P=(Fo^2^+2Fc^2^)/3'
_refine_ls_weighting_scheme calc
_refine_ls_wR_factor_gt 0.1487
_refine_ls_wR_factor_ref 0.1979
_reflns_number_gt 1331
_reflns_number_total 2675
_reflns_threshold_expression >2sigma(I)
_cod_data_source_file ja7b03280_si_005.cif
_cod_data_source_block zhxh_1102
_cod_depositor_comments 'Adding full bibliography for 4126037--4126039.cif.'
_cod_database_code 4126039
_reflns_odcompleteness_completeness 99.60
_reflns_odcompleteness_iscentric 1
_reflns_odcompleteness_theta 26.32
_olex2_refinement_description
;
1. Others
 Fixed Uiso: H2(0.065) H0AA(0.047) H0AB(0.047) H1A(0.059) H1B(0.059)
 H2A(0.061) H2B(0.061) H3A(0.056) H3B(0.056) H6(0.043) H7A(0.058) H7B(0.058)
 H8A(0.063) H8B(0.063) H9A(0.058) H9B(0.058) H11A(0.06) H11B(0.06) H12(0.05)
 H13A(0.06) H13B(0.06) H14(0.054) H15A(0.101) H15B(0.101) H15C(0.101)
 Fixed X: H2(0.2624) H0AA(0.5481) H0AB(0.4424) H1A(0.2741) H1B(0.1652)
 H2A(0.1105) H2B(0.1167) H3A(0.3165) H3B(0.2283) H6(0.4639) H7A(0.632)
 H7B(0.6378) H8A(0.4301) H8B(0.5187) H9A(0.4314) H9B(0.3161) H11A(0.6295)
 H11B(0.5122) H12(0.4277) H13A(0.4887) H13B(0.6149) H14(0.6736) H15A(0.6923)
 H15B(0.7217) H15C(0.5877)
 Fixed Y: H2(0.2933) H0AA(0.6793) H0AB(0.6081) H1A(0.5513) H1B(0.6545)
 H2A(0.3693) H2B(0.4299) H3A(0.2507) H3B(0.176) H6(0.4383) H7A(0.6112)
 H7B(0.6832) H8A(0.7272) H8B(0.8711) H9A(0.8456) H9B(0.8645) H11A(0.1113)
 H11B(0.1207) H12(0.1123) H13A(0.2843) H13B(0.2044) H14(0.4466) H15A(0.6343)
 H15B(0.4512) H15C(0.5335)
 Fixed Z: H2(0.2788) H0AA(0.2743) H0AB(0.3119) H1A(0.0284) H1B(0.0501)
 H2A(0.0324) H2B(0.1243) H3A(0.084) H3B(0.1353) H6(0.0825) H7A(0.08)
 H7B(0.1697) H8A(0.0189) H8B(0.07) H9A(0.1814) H9B(0.0979) H11A(0.229)
 H11B(0.146) H12(0.2572) H13A(0.3741) H13B(0.3636) H14(0.3125) H15A(0.4251)
 H15B(0.4601) H15C(0.453)
;
_olex2_date_sample_data_collection 2016-11-02
_olex2_submission_special_instructions 'No special instructions were received'

loop_
_space_group_symop_id
_space_group_symop_operation_xyz
1 'x, y, z'
2 '-x+1/2, y+1/2, -z+1/2'
3 '-x, -y, -z'
4 'x-1/2, -y-1/2, z-1/2'

loop_
_atom_site_label
_atom_site_type_symbol
_atom_site_fract_x
_atom_site_fract_y
_atom_site_fract_z
_atom_site_U_iso_or_equiv
_atom_site_adp_type
_atom_site_occupancy
_atom_site_calc_flag
_atom_site_refinement_flags_posn
O1 O 0.7270(2) 0.3485(3) 0.17046(18) 0.0624(8) Uani 1 d .
O2 O 0.2877(2) 0.3809(3) 0.26314(15) 0.0431(6) Uani 1 d .
H2 H 0.2624 0.2933 0.2788 0.065 Uiso 1 calc GR
N1 N 0.3269(2) 0.6350(3) 0.14946(17) 0.0367(7) Uani 1 d .
C0AA C 0.5034(3) 0.5778(4) 0.2818(2) 0.0392(8) Uani 1 d .
H0AA H 0.5481 0.6793 0.2743 0.047 Uiso 1 calc R
H0AB H 0.4424 0.6081 0.3119 0.047 Uiso 1 calc R
C1 C 0.2313(3) 0.5702(5) 0.0716(2) 0.0488(9) Uani 1 d .
H1A H 0.2741 0.5513 0.0284 0.059 Uiso 1 calc R
H1B H 0.1652 0.6545 0.0501 0.059 Uiso 1 calc R
C2 C 0.1679(3) 0.4094(5) 0.0860(2) 0.0509(10) Uani 1 d .
H2A H 0.1105 0.3693 0.0324 0.061 Uiso 1 calc R
H2B H 0.1167 0.4299 0.1243 0.061 Uiso 1 calc R
C3 C 0.2695(3) 0.2775(4) 0.1240(2) 0.0467(9) Uani 1 d .
H3A H 0.3165 0.2507 0.0840 0.056 Uiso 1 calc R
H3B H 0.2283 0.1760 0.1353 0.056 Uiso 1 calc R
C4 C 0.3628(3) 0.3432(4) 0.2064(2) 0.0335(8) Uani 1 d .
C5 C 0.4275(3) 0.5096(4) 0.19309(19) 0.0312(8) Uani 1 d .
C6 C 0.5201(3) 0.4778(4) 0.1375(2) 0.0359(8) Uani 1 d .
H6 H 0.4639 0.4383 0.0825 0.043 Uiso 1 calc R
C7 C 0.5807(3) 0.6367(4) 0.1176(2) 0.0479(10) Uani 1 d .
H7A H 0.6320 0.6112 0.0800 0.058 Uiso 1 calc R
H7B H 0.6378 0.6832 0.1697 0.058 Uiso 1 calc R
C8 C 0.4779(4) 0.7652(5) 0.0755(2) 0.0525(10) Uani 1 d .
H8A H 0.4301 0.7272 0.0189 0.063 Uiso 1 calc R
H8B H 0.5187 0.8711 0.0700 0.063 Uiso 1 calc R
C9 C 0.3850(3) 0.7902(4) 0.1286(2) 0.0481(10) Uani 1 d .
H9A H 0.4314 0.8456 0.1814 0.058 Uiso 1 calc R
H9B H 0.3161 0.8645 0.0979 0.058 Uiso 1 calc R
C10 C 0.6153(3) 0.3377(4) 0.1700(2) 0.0434(9) Uani 1 d .
C11 C 0.5594(3) 0.1822(4) 0.1966(2) 0.0496(10) Uani 1 d .
H11A H 0.6295 0.1113 0.2290 0.060 Uiso 1 calc R
H11B H 0.5122 0.1207 0.1460 0.060 Uiso 1 calc R
C12 C 0.4692(3) 0.2179(4) 0.2499(2) 0.0417(9) Uani 1 d .
H12 H 0.4277 0.1123 0.2572 0.050 Uiso 1 calc R
C13 C 0.5453(3) 0.2821(5) 0.3383(2) 0.0504(10) Uani 1 d .
H13A H 0.4887 0.2843 0.3741 0.060 Uiso 1 calc R
H13B H 0.6149 0.2044 0.3636 0.060 Uiso 1 calc R
C14 C 0.6019(3) 0.4564(5) 0.3369(2) 0.0451(9) Uani 1 d .
H14 H 0.6736 0.4466 0.3125 0.054 Uiso 1 calc R
C15 C 0.6559(4) 0.5252(6) 0.4271(2) 0.0673(12) Uani 1 d .
H15A H 0.6923 0.6343 0.4251 0.101 Uiso 1 calc GR
H15B H 0.7217 0.4512 0.4601 0.101 Uiso 1 calc GR
H15C H 0.5877 0.5335 0.4530 0.101 Uiso 1 calc GR

loop_
_atom_site_aniso_label
_atom_site_aniso_U_11
_atom_site_aniso_U_22
_atom_site_aniso_U_33
_atom_site_aniso_U_23
_atom_site_aniso_U_13
_atom_site_aniso_U_12
O1 0.0455(15) 0.0695(19) 0.080(2) 0.0035(16) 0.0301(14) 0.0091(14)
O2 0.0470(14) 0.0399(14) 0.0513(15) -0.0006(13) 0.0285(12) -0.0046(12)
N1 0.0408(15) 0.0294(15) 0.0410(16) 0.0019(14) 0.0141(14) 0.0035(13)
C0AA 0.0426(19) 0.038(2) 0.0390(19) -0.0038(17) 0.0158(16) -0.0076(16)
C1 0.0424(19) 0.060(2) 0.042(2) -0.004(2) 0.0090(17) 0.0058(19)
C2 0.0399(19) 0.058(2) 0.049(2) -0.012(2) 0.0054(17) -0.0043(19)
C3 0.043(2) 0.042(2) 0.056(2) -0.0108(19) 0.0173(19) -0.0090(17)
C4 0.0332(17) 0.0318(18) 0.0385(19) -0.0055(16) 0.0154(15) -0.0027(15)
C5 0.0342(17) 0.0287(17) 0.0339(18) -0.0003(15) 0.0153(15) -0.0024(15)
C6 0.0333(17) 0.0389(19) 0.0387(18) -0.0034(17) 0.0157(15) -0.0036(15)
C7 0.048(2) 0.052(2) 0.053(2) -0.001(2) 0.0280(19) -0.0021(19)
C8 0.072(3) 0.045(2) 0.047(2) 0.0005(19) 0.028(2) -0.001(2)
C9 0.063(2) 0.039(2) 0.049(2) 0.0014(19) 0.025(2) 0.0051(19)
C10 0.047(2) 0.045(2) 0.042(2) -0.0068(18) 0.0209(17) 0.0055(18)
C11 0.053(2) 0.035(2) 0.062(3) -0.0020(19) 0.020(2) 0.0071(18)
C12 0.045(2) 0.0305(19) 0.052(2) 0.0015(18) 0.0182(18) -0.0004(16)
C13 0.052(2) 0.050(2) 0.049(2) 0.013(2) 0.015(2) 0.0068(19)
C14 0.043(2) 0.053(2) 0.038(2) 0.0003(19) 0.0108(17) -0.0023(18)
C15 0.073(3) 0.079(3) 0.043(2) -0.002(2) 0.006(2) -0.018(2)

loop_
_atom_type_symbol
_atom_type_description
_atom_type_scat_dispersion_real
_atom_type_scat_dispersion_imag
_atom_type_scat_source
C C 0.0033 0.0016 'International Tables Vol C Tables 4.2.6.8 and 6.1.1.4'
H H 0.0000 0.0000 'International Tables Vol C Tables 4.2.6.8 and 6.1.1.4'
N N 0.0061 0.0033 'International Tables Vol C Tables 4.2.6.8 and 6.1.1.4'
O O 0.0106 0.0060 'International Tables Vol C Tables 4.2.6.8 and 6.1.1.4'

loop_
_geom_angle_atom_site_label_1
_geom_angle_atom_site_label_2
_geom_angle_atom_site_label_3
_geom_angle
C4 O2 H2 109.5
C1 N1 C5 113.8(2)
C9 N1 C1 109.2(3)
C9 N1 C5 111.8(2)
H0AA C0AA H0AB 107.5
C5 C0AA H0AA 108.6
C5 C0AA H0AB 108.6
C14 C0AA H0AA 108.6
C14 C0AA H0AB 108.6
C14 C0AA C5 114.8(3)
N1 C1 H1A 108.9
N1 C1 H1B 108.9
N1 C1 C2 113.3(3)
H1A C1 H1B 107.7
C2 C1 H1A 108.9
C2 C1 H1B 108.9
C1 C2 H2A 109.6
C1 C2 H2B 109.6
C1 C2 C3 110.2(3)
H2A C2 H2B 108.1
C3 C2 H2A 109.6
C3 C2 H2B 109.6
C2 C3 H3A 109.7
C2 C3 H3B 109.7
C2 C3 C4 109.6(3)
H3A C3 H3B 108.2
C4 C3 H3A 109.7
C4 C3 H3B 109.7
O2 C4 C3 107.2(2)
O2 C4 C5 106.4(2)
O2 C4 C12 109.0(2)
C3 C4 C5 112.2(3)
C3 C4 C12 113.5(3)
C12 C4 C5 108.4(2)
N1 C5 C0AA 109.0(2)
N1 C5 C4 110.2(2)
N1 C5 C6 109.3(2)
C0AA C5 C4 107.7(2)
C0AA C5 C6 110.8(2)
C4 C5 C6 109.9(2)
C5 C6 H6 105.1
C7 C6 C5 112.8(3)
C7 C6 H6 105.1
C10 C6 C5 113.8(3)
C10 C6 H6 105.1
C10 C6 C7 113.8(3)
C6 C7 H7A 109.5
C6 C7 H7B 109.5
C6 C7 C8 110.9(3)
H7A C7 H7B 108.0
C8 C7 H7A 109.5
C8 C7 H7B 109.5
C7 C8 H8A 109.6
C7 C8 H8B 109.6
C7 C8 C9 110.2(3)
H8A C8 H8B 108.1
C9 C8 H8A 109.6
C9 C8 H8B 109.6
N1 C9 C8 115.1(3)
N1 C9 H9A 108.5
N1 C9 H9B 108.5
C8 C9 H9A 108.5
C8 C9 H9B 108.5
H9A C9 H9B 107.5
O1 C10 C6 121.8(3)
O1 C10 C11 123.2(3)
C11 C10 C6 115.0(3)
C10 C11 H11A 108.9
C10 C11 H11B 108.9
C10 C11 C12 113.5(3)
H11A C11 H11B 107.7
C12 C11 H11A 108.9
C12 C11 H11B 108.9
C4 C12 H12 107.9
C11 C12 C4 112.1(3)
C11 C12 H12 107.9
C11 C12 C13 110.7(3)
C13 C12 C4 110.1(3)
C13 C12 H12 107.9
C12 C13 H13A 108.9
C12 C13 H13B 108.9
H13A C13 H13B 107.7
C14 C13 C12 113.3(3)
C14 C13 H13A 108.9
C14 C13 H13B 108.9
C0AA C14 H14 107.9
C0AA C14 C15 110.4(3)
C13 C14 C0AA 112.0(3)
C13 C14 H14 107.9
C13 C14 C15 110.6(3)
C15 C14 H14 107.9
C14 C15 H15A 109.5
C14 C15 H15B 109.5
C14 C15 H15C 109.5
H15A C15 H15B 109.5
H15A C15 H15C 109.5
H15B C15 H15C 109.5

loop_
_geom_bond_atom_site_label_1
_geom_bond_atom_site_label_2
_geom_bond_distance
O1 C10 1.213(4)
O2 H2 0.8200
O2 C4 1.443(3)
N1 C1 1.481(4)
N1 C5 1.496(4)
N1 C9 1.475(4)
C0AA H0AA 0.9700
C0AA H0AB 0.9700
C0AA C5 1.545(4)
C0AA C14 1.524(4)
C1 H1A 0.9700
C1 H1B 0.9700
C1 C2 1.508(5)
C2 H2A 0.9700
C2 H2B 0.9700
C2 C3 1.518(5)
C3 H3A 0.9700
C3 H3B 0.9700
C3 C4 1.523(4)
C4 C5 1.548(4)
C4 C12 1.533(4)
C5 C6 1.570(4)
C6 H6 0.9800
C6 C7 1.509(4)
C6 C10 1.508(4)
C7 H7A 0.9700
C7 H7B 0.9700
C7 C8 1.521(5)
C8 H8A 0.9700
C8 H8B 0.9700
C8 C9 1.533(4)
C9 H9A 0.9700
C9 H9B 0.9700
C10 C11 1.502(5)
C11 H11A 0.9700
C11 H11B 0.9700
C11 C12 1.525(4)
C12 H12 0.9800
C12 C13 1.531(5)
C13 H13A 0.9700
C13 H13B 0.9700
C13 C14 1.523(5)
C14 H14 0.9800
C14 C15 1.528(5)
C15 H15A 0.9600
C15 H15B 0.9600
C15 H15C 0.9600

loop_
_geom_torsion_atom_site_label_1
_geom_torsion_atom_site_label_2
_geom_torsion_atom_site_label_3
_geom_torsion_atom_site_label_4
_geom_torsion
O1 C10 C11 C12 138.8(3)
O2 C4 C5 N1 -63.8(3)
O2 C4 C5 C0AA 54.9(3)
O2 C4 C5 C6 175.7(2)
O2 C4 C12 C11 -175.6(2)
O2 C4 C12 C13 -51.9(3)
N1 C1 C2 C3 -55.7(4)
N1 C5 C6 C7 55.6(3)
N1 C5 C6 C10 -172.8(3)
C0AA C5 C6 C7 -64.5(3)
C0AA C5 C6 C10 67.1(3)
C1 N1 C5 C0AA -168.5(2)
C1 N1 C5 C4 -50.5(3)
C1 N1 C5 C6 70.4(3)
C1 N1 C9 C8 -71.6(4)
C1 C2 C3 C4 57.0(4)
C2 C3 C4 O2 59.4(3)
C2 C3 C4 C5 -57.0(3)
C2 C3 C4 C12 179.8(3)
C3 C4 C5 N1 53.0(3)
C3 C4 C5 C0AA 171.8(2)
C3 C4 C5 C6 -67.5(3)
C3 C4 C12 C11 65.1(4)
C3 C4 C12 C13 -171.2(3)
C4 C5 C6 C7 176.6(3)
C4 C5 C6 C10 -51.8(3)
C4 C12 C13 C14 -55.6(4)
C5 N1 C1 C2 53.3(4)
C5 N1 C9 C8 55.3(4)
C5 C0AA C14 C13 -47.6(4)
C5 C0AA C14 C15 -171.3(3)
C5 C4 C12 C11 -60.2(3)
C5 C4 C12 C13 63.5(3)
C5 C6 C7 C8 -55.1(4)
C5 C6 C10 O1 -138.9(3)
C5 C6 C10 C11 44.5(4)
C6 C7 C8 C9 51.8(4)
C6 C10 C11 C12 -44.6(4)
C7 C6 C10 O1 -7.7(5)
C7 C6 C10 C11 175.6(3)
C7 C8 C9 N1 -53.1(4)
C9 N1 C1 C2 179.0(3)
C9 N1 C5 C0AA 67.2(3)
C9 N1 C5 C4 -174.9(2)
C9 N1 C5 C6 -54.0(3)
C10 C6 C7 C8 173.3(3)
C10 C11 C12 C4 53.1(4)
C10 C11 C12 C13 -70.2(4)
C11 C12 C13 C14 68.9(4)
C12 C4 C5 N1 179.1(2)
C12 C4 C5 C0AA -62.2(3)
C12 C4 C5 C6 58.6(3)
C12 C13 C14 C0AA 46.6(4)
C12 C13 C14 C15 170.2(3)
C14 C0AA C5 N1 175.0(2)
C14 C0AA C5 C4 55.5(3)
C14 C0AA C5 C6 -64.8(3)
